data_7054858
loop_
_publ_author_name
'Ortu, Fabrizio'
'Fowler, Jonathan M.'
'Burton, Matthew'
'Formanuik, Alasdair'
'Mills, David P.'

_publ_section_title
;
 A structural investigation of heteroleptic lanthanide substituted
 cyclopentadienyl complexes
;
_journal_issue 10
_journal_name_full 'New J. Chem.'
_journal_page_first 7633
_journal_paper_doi 10.1039/C5NJ00761E
_journal_volume 39
_journal_year 2015
_chemical_formula_moiety 'C26 H65 Ce N2 Si7'
_chemical_formula_sum 'C26 H65 Ce N2 Si7'
_chemical_formula_weight 742.55
_space_group_crystal_system monoclinic
_space_group_IT_number 15
_space_group_name_Hall '-C 2yc'
_space_group_name_H-M_alt 'C 1 2/c 1'
_symmetry_space_group_name_Hall '-C 2yc'
_symmetry_space_group_name_H-M 'C 1 2/c 1'
_atom_sites_solution_hydrogens geom
_audit_creation_date 2015-04-23
_audit_creation_method
;
Olex2 1.2
(compiled 2015.01.26 svn.r3150 for OlexSys, GUI svn.r4998)
;
_audit_update_record
;
2015-05-01 deposited with the CCDC.
2015-05-12 downloaded from the CCDC.
;
_cell_angle_alpha 90
_cell_angle_beta 109.755(3)
_cell_angle_gamma 90
_cell_formula_units_Z 16
_cell_length_a 38.4377(14)
_cell_length_b 17.9044(5)
_cell_length_c 25.5605(7)
_cell_measurement_reflns_used 10204
_cell_measurement_temperature 150.02(10)
_cell_measurement_theta_max 28.4350
_cell_measurement_theta_min 3.6580
_cell_volume 16555.6(9)
_computing_cell_refinement
;
CrysAlisPro, Agilent Technologies,
Version 1.171.37.35 (release 13-08-2014 CrysAlis171 .NET)
(compiled Aug 13 2014,18:06:01)
;
_computing_data_collection
;
CrysAlisPro, Agilent Technologies,
Version 1.171.37.35 (release 13-08-2014 CrysAlis171 .NET)
(compiled Aug 13 2014,18:06:01)
;
_computing_data_reduction
;
CrysAlisPro, Agilent Technologies,
Version 1.171.37.35 (release 13-08-2014 CrysAlis171 .NET)
(compiled Aug 13 2014,18:06:01)
;
_computing_molecular_graphics 'Olex2 (Dolomanov et al., 2009)'
_computing_publication_material 'Olex2 (Dolomanov et al., 2009)'
_computing_structure_refinement 'ShelXL (Sheldrick, 2015)'
_computing_structure_solution 'ShelXS (Sheldrick, 2008)'
_diffrn_ambient_environment N~2~
_diffrn_ambient_temperature 150.02(10)
_diffrn_detector 'CCD plate'
_diffrn_detector_area_resol_mean 8.0714
_diffrn_detector_type Eos
_diffrn_measured_fraction_theta_full 0.997
_diffrn_measured_fraction_theta_max 0.997
_diffrn_measurement_details
;
  1 omega  -77.00  -41.00   0.3000   25.0000
omega____ theta____ kappa____ phi______ frames
    -      -17.7663 -178.0000 -120.0000 120

  2 omega  -54.00   45.00   0.3000   25.0000
omega____ theta____ kappa____ phi______ frames
    -       18.8601  -37.0000  120.0000 330

  3 omega  -22.20   63.30   0.3000   25.0000
omega____ theta____ kappa____ phi______ frames
    -       18.8601  -19.0000 -180.0000 285
;
_diffrn_measurement_device 'four-circle diffractometer'
_diffrn_measurement_device_type 'SuperNova, Single source at offset, Eos'
_diffrn_measurement_method '\w scans'
_diffrn_orient_matrix_UB_11 -0.0033026000
_diffrn_orient_matrix_UB_12 -0.0286957000
_diffrn_orient_matrix_UB_13 -0.0133298000
_diffrn_orient_matrix_UB_21 0.0262993500
_diffrn_orient_matrix_UB_22 0.0088208500
_diffrn_orient_matrix_UB_23 -0.0013753500
_diffrn_orient_matrix_UB_31 0.0126312500
_diffrn_orient_matrix_UB_32 -0.0258473500
_diffrn_orient_matrix_UB_33 0.0143491500
_diffrn_radiation_monochromator mirror
_diffrn_radiation_probe x-ray
_diffrn_radiation_type MoK\a
_diffrn_radiation_wavelength 0.71073
_diffrn_reflns_av_R_equivalents 0.1159
_diffrn_reflns_av_unetI/netI 0.1352
_diffrn_reflns_laue_measured_fraction_full 0.997
_diffrn_reflns_laue_measured_fraction_max 0.997
_diffrn_reflns_limit_h_max 43
_diffrn_reflns_limit_h_min -46
_diffrn_reflns_limit_k_max 21
_diffrn_reflns_limit_k_min -21
_diffrn_reflns_limit_l_max 30
_diffrn_reflns_limit_l_min -30
_diffrn_reflns_number 15128
_diffrn_reflns_point_group_measured_fraction_full 0.997
_diffrn_reflns_point_group_measured_fraction_max 0.997
_diffrn_reflns_theta_full 25.350
_diffrn_reflns_theta_max 25.350
_diffrn_reflns_theta_min 3.227
_diffrn_source 'SuperNova (Mo) X-ray Source'
_exptl_absorpt_coefficient_mu 1.319
_exptl_absorpt_correction_T_max 0.991
_exptl_absorpt_correction_T_min 0.986
_exptl_absorpt_correction_type gaussian
_exptl_absorpt_process_details
;
CrysAlisPro, Agilent Technologies,
Version 1.171.37.35 (release 13-08-2014 CrysAlis171 .NET)
(compiled Aug 13 2014,18:06:01)
Numerical absorption correction based on gaussian integration over
            a multifaceted crystal model
Empirical absorption correction using spherical harmonics,
 implemented in SCALE3 ABSPACK scaling algorithm.
;
_exptl_crystal_colour 'clear dark red'
_exptl_crystal_colour_lustre clear
_exptl_crystal_colour_modifier dark
_exptl_crystal_colour_primary red
_exptl_crystal_density_diffrn 1.192
_exptl_crystal_description block
_exptl_crystal_F_000 6256
_exptl_crystal_size_max 0.2429
_exptl_crystal_size_mid 0.1477
_exptl_crystal_size_min 0.1329
_refine_diff_density_max 5.318
_refine_diff_density_min -4.257
_refine_diff_density_rms 0.335
_refine_ls_extinction_method none
_refine_ls_goodness_of_fit_ref 1.025
_refine_ls_hydrogen_treatment constr
_refine_ls_matrix_type full
_refine_ls_number_parameters 691
_refine_ls_number_reflns 15128
_refine_ls_number_restraints 88
_refine_ls_restrained_S_all 1.023
_refine_ls_R_factor_all 0.1311
_refine_ls_R_factor_gt 0.0957
_refine_ls_shift/su_max 0.001
_refine_ls_shift/su_mean 0.000
_refine_ls_structure_factor_coef Fsqd
_refine_ls_weighting_details 'w=1/[\s^2^(Fo^2^)+(0.1701P)^2^] where P=(Fo^2^+2Fc^2^)/3'
_refine_ls_weighting_scheme calc
_refine_ls_wR_factor_gt 0.2443
_refine_ls_wR_factor_ref 0.2851
_reflns_Friedel_coverage 0.000
_reflns_number_gt 9642
_reflns_number_total 15128
_reflns_threshold_expression 'I > 2\s(I)'
_cod_data_source_file c5nj00761e2.cif
_cod_data_source_block 6
_cod_depositor_comments 'Adding full bibliography for 7054851--7054858.cif.'
_cod_database_code 7054858
_manchester_internal_coll_name adpm146
_manchester_internal_coll_client FO/DPM
_manchester_internal_coll_type custom
_manchester_internal_coll_frame_time 25s
_manchester_internal_coll_frame_width 1
_manchester_internal_coll_frame_method '\w scans'
_manchester_internal_coll_user FO
_manchester_internal_coll_date 05/03/2015
_manchester_internal_process_user FO
_manchester_internal_process_date 23/04/2015
_manchester_internal_solution_user FO
_manchester_internal_solution_date 23/04/2015
_manchester_internal_refinement_user FO
_manchester_internal_refinement_date 23/04/2015
_chemical_oxdiff_formula 'C48 N2 Si10 Ce'
_shelx_space_group_comment
;
The symmetry employed for this shelxl refinement is uniquely defined
by the following loop, which should always be used as a source of
symmetry information in preference to the above space-group names.
They are only intended as comments.
;
_reflns_odcompleteness_completeness 99.59
_reflns_odcompleteness_iscentric 1
_reflns_odcompleteness_theta 26.32
_olex2_refinement_description
;
1. Twinned data refinement
 Scales: 0.861(5) 0.139(5)
2. Fixed Uiso
 At 1.2 times of:
  All C(H) groups
 At 1.5 times of:
  All C(H,H,H) groups
3. Rigid bond restraints
 C27, C28, C29, C30, C31
 with sigma for 1-2 distances of 0.005 and sigma for 1-3 distances of 0.01
4. Uiso/Uaniso restraints and constraints
C27 \\sim C28 \\sim C29 \\sim C30 \\sim C31: within 2A with sigma of 0.005 and
sigma for terminal atoms of 0.01
Si10 \\sim C38 \\sim C39 \\sim C40: within 2A with sigma of 0.01 and sigma for
terminal atoms of 0.02
C1 \\sim C2 \\sim C3 \\sim C4 \\sim C5: within 2A with sigma of 0.005 and sigma
for terminal atoms of 0.1
5.a Me refined with riding coordinates:
 C9(H9A,H9B,H9C)
5.b Aromatic/amide H refined with riding coordinates:
 C3(H3), C5(H5), C29(H29), C31(H31)
5.c Idealised Me refined as rotating group:
 C6(H6A,H6B,H6C), C7(H7A,H7B,H7C), C8(H8A,H8B,H8C), C10(H10A,H10B,H10C),
 C11(H11A,H11B,H11C), C12(H12A,H12B,H12C), C13(H13A,H13B,H13C), C14(H14A,H14B,
 H14C), C15(H15A,H15B,H15C), C16(H16A,H16B,H16C), C17(H17A,H17B,H17C), C18(H18A,
 H18B,H18C), C19(H19A,H19B,H19C), C20(H20A,H20B,H20C), C21(H21A,H21B,H21C),
 C22(H22A,H22B,H22C), C23(H23A,H23B,H23C), C24(H24A,H24B,H24C), C25(H25A,H25B,
 H25C), C26(H26A,H26B,H26C), C32(H32A,H32B,H32C), C33(H33A,H33B,H33C), C34(H34A,
 H34B,H34C), C35(H35A,H35B,H35C), C36(H36A,H36B,H36C), C37(H37A,H37B,H37C),
 C38(H38A,H38B,H38C), C39(H39A,H39B,H39C), C40(H40A,H40B,H40C), C41(H41A,H41B,
 H41C), C42(H42A,H42B,H42C), C43(H43A,H43B,H43C), C44(H44A,H44B,H44C), C45(H45A,
 H45B,H45C), C46(H46A,H46B,H46C), C47(H47A,H47B,H47C), C48(H48A,H48B,H48C),
 C49(H49A,H49B,H49C), C50(H50A,H50B,H50C), C51(H51A,H51B,H51C), C52(H52A,H52B,
 H52C)
;
_shelx_shelxl_version_number 2014/7
_olex2_submission_special_instructions 'No special instructions were received'

loop_
_space_group_symop_operation_xyz
'x, y, z'
'-x, y, -z+1/2'
'x+1/2, y+1/2, z'
'-x+1/2, y+1/2, -z+1/2'
'-x, -y, -z'
'x, -y, z-1/2'
'-x+1/2, -y+1/2, -z'
'x+1/2, -y+1/2, z-1/2'

loop_
_atom_site_label
_atom_site_type_symbol
_atom_site_fract_x
_atom_site_fract_y
_atom_site_fract_z
_atom_site_U_iso_or_equiv
_atom_site_adp_type
_atom_site_occupancy
_atom_site_site_symmetry_order
_atom_site_calc_flag
_atom_site_refinement_flags_posn
_atom_site_refinement_flags_adp
Ce1 Ce 0.11876(2) 1.03803(3) 0.42344(2) 0.01965(19) Uani 1 1 d . .
Si1 Si 0.23471(7) 1.08431(16) 0.45713(10) 0.0265(6) Uani 1 1 d . .
Si2 Si 0.20202(8) 0.87422(15) 0.44198(11) 0.0298(7) Uani 1 1 d . .
Si3 Si 0.11136(8) 1.04722(18) 0.25589(11) 0.0325(7) Uani 1 1 d . .
Si4 Si 0.05910(8) 0.87526(16) 0.42248(10) 0.0277(6) Uani 1 1 d . .
Si5 Si 0.10819(8) 0.94832(15) 0.52824(10) 0.0254(6) Uani 1 1 d . .
Si6 Si 0.11857(9) 1.24040(16) 0.44439(13) 0.0347(7) Uani 1 1 d . .
Si7 Si 0.04781(8) 1.15792(16) 0.38759(12) 0.0328(7) Uani 1 1 d . .
N1 N 0.0919(2) 0.9396(4) 0.4576(3) 0.0260(18) Uani 1 1 d . .
N2 N 0.0950(2) 1.1594(4) 0.4214(3) 0.0238(17) Uani 1 1 d . .
C1 C 0.1905(3) 1.0393(5) 0.4121(3) 0.0185(16) Uani 1 1 d . U
C2 C 0.1797(3) 0.9609(5) 0.4061(4) 0.0201(16) Uani 1 1 d . U
C3 C 0.1486(3) 0.9558(5) 0.3554(4) 0.0209(16) Uani 1 1 d . U
H3 H 0.1359 0.9121 0.3411 0.025 Uiso 1 1 calc R .
C4 C 0.1400(3) 1.0288(5) 0.3300(4) 0.0232(16) Uani 1 1 d . U
C5 C 0.1661(2) 1.0773(5) 0.3651(3) 0.0215(16) Uani 1 1 d . U
H5 H 0.1673 1.1282 0.3585 0.026 Uiso 1 1 calc R .
C6 C 0.2750(3) 1.0367(7) 0.4465(5) 0.043(3) Uani 1 1 d . .
H6A H 0.2745 0.9845 0.4548 0.065 Uiso 1 1 calc GR .
H6B H 0.2975 1.0584 0.4707 0.065 Uiso 1 1 calc GR .
H6C H 0.2736 1.0426 0.4085 0.065 Uiso 1 1 calc GR .
C7 C 0.2430(3) 1.0857(6) 0.5331(4) 0.036(3) Uani 1 1 d . .
H7A H 0.2222 1.1082 0.5398 0.053 Uiso 1 1 calc GR .
H7B H 0.2649 1.1141 0.5516 0.053 Uiso 1 1 calc GR .
H7C H 0.2461 1.0355 0.5471 0.053 Uiso 1 1 calc GR .
C8 C 0.2346(3) 1.1831(6) 0.4321(5) 0.047(3) Uani 1 1 d . .
H8A H 0.2393 1.1831 0.3975 0.071 Uiso 1 1 calc GR .
H8B H 0.2534 1.2113 0.4592 0.071 Uiso 1 1 calc GR .
H8C H 0.2109 1.2054 0.4266 0.071 Uiso 1 1 calc GR .
C9 C 0.2277(4) 0.8864(6) 0.5181(4) 0.046(3) Uani 1 1 d . .
H9A H 0.2385 0.8396 0.5338 0.069 Uiso 1 1 calc R .
H9B H 0.2469 0.9229 0.5233 0.069 Uiso 1 1 calc R .
H9C H 0.2109 0.9030 0.5363 0.069 Uiso 1 1 calc R .
C10 C 0.2351(4) 0.8389(8) 0.4080(5) 0.056(3) Uani 1 1 d . .
H10A H 0.2219 0.8289 0.3695 0.085 Uiso 1 1 calc GR .
H10B H 0.2466 0.7939 0.4261 0.085 Uiso 1 1 calc GR .
H10C H 0.2537 0.8760 0.4111 0.085 Uiso 1 1 calc GR .
C11 C 0.1665(3) 0.8004(6) 0.4335(5) 0.048(3) Uani 1 1 d . .
H11A H 0.1503 0.8145 0.4534 0.071 Uiso 1 1 calc GR .
H11B H 0.1785 0.7541 0.4481 0.071 Uiso 1 1 calc GR .
H11C H 0.1525 0.7945 0.3948 0.071 Uiso 1 1 calc GR .
C12 C 0.1438(4) 1.0388(10) 0.2153(5) 0.073(5) Uani 1 1 d . .
H12A H 0.1619 1.0780 0.2262 0.109 Uiso 1 1 calc GR .
H12B H 0.1301 1.0429 0.1763 0.109 Uiso 1 1 calc GR .
H12C H 0.1560 0.9912 0.2228 0.109 Uiso 1 1 calc GR .
C13 C 0.0738(3) 0.9777(7) 0.2274(4) 0.037(3) Uani 1 1 d . .
H13A H 0.0835 0.9283 0.2370 0.056 Uiso 1 1 calc GR .
H13B H 0.0639 0.9825 0.1877 0.056 Uiso 1 1 calc GR .
H13C H 0.0546 0.9865 0.2428 0.056 Uiso 1 1 calc GR .
C14 C 0.0916(4) 1.1421(7) 0.2482(5) 0.059(4) Uani 1 1 d . .
H14A H 0.0703 1.1423 0.2597 0.089 Uiso 1 1 calc GR .
H14B H 0.0846 1.1573 0.2100 0.089 Uiso 1 1 calc GR .
H14C H 0.1097 1.1762 0.2709 0.089 Uiso 1 1 calc GR .
C15 C 0.0595(3) 0.8641(6) 0.3493(4) 0.039(3) Uani 1 1 d . .
H15A H 0.0383 0.8358 0.3278 0.059 Uiso 1 1 calc GR .
H15B H 0.0816 0.8384 0.3501 0.059 Uiso 1 1 calc GR .
H15C H 0.0589 0.9124 0.3327 0.059 Uiso 1 1 calc GR .
C16 C 0.0672(3) 0.7809(6) 0.4538(5) 0.043(3) Uani 1 1 d . .
H16A H 0.0509 0.7459 0.4290 0.065 Uiso 1 1 calc GR .
H16B H 0.0626 0.7815 0.4885 0.065 Uiso 1 1 calc GR .
H16C H 0.0924 0.7664 0.4603 0.065 Uiso 1 1 calc GR .
C17 C 0.0114(3) 0.9023(7) 0.4199(5) 0.045(3) Uani 1 1 d . .
H17A H 0.0065 0.9530 0.4074 0.068 Uiso 1 1 calc GR .
H17B H 0.0096 0.8978 0.4564 0.068 Uiso 1 1 calc GR .
H17C H -0.0064 0.8699 0.3947 0.068 Uiso 1 1 calc GR .
C18 C 0.1351(3) 0.8677(5) 0.5665(4) 0.038(3) Uani 1 1 d . .
H18A H 0.1191 0.8254 0.5624 0.057 Uiso 1 1 calc GR .
H18B H 0.1459 0.8801 0.6052 0.057 Uiso 1 1 calc GR .
H18C H 0.1544 0.8559 0.5519 0.057 Uiso 1 1 calc GR .
C19 C 0.0719(3) 0.9708(8) 0.5584(5) 0.048(3) Uani 1 1 d . .
H19A H 0.0554 1.0074 0.5356 0.073 Uiso 1 1 calc GR .
H19B H 0.0832 0.9903 0.5952 0.073 Uiso 1 1 calc GR .
H19C H 0.0584 0.9263 0.5599 0.073 Uiso 1 1 calc GR .
C20 C 0.1407(3) 1.0303(6) 0.5450(4) 0.030(2) Uani 1 1 d . .
H20A H 0.1286 1.0730 0.5241 0.045 Uiso 1 1 calc GR .
H20B H 0.1622 1.0185 0.5356 0.045 Uiso 1 1 calc GR .
H20C H 0.1480 1.0412 0.5840 0.045 Uiso 1 1 calc GR .
C21 C 0.1624(3) 1.2175(7) 0.5027(6) 0.058(4) Uani 1 1 d . .
H21A H 0.1569 1.2092 0.5362 0.087 Uiso 1 1 calc GR .
H21B H 0.1794 1.2584 0.5082 0.087 Uiso 1 1 calc GR .
H21C H 0.1733 1.1733 0.4936 0.087 Uiso 1 1 calc GR .
C22 C 0.0928(4) 1.3094(7) 0.4723(5) 0.051(3) Uani 1 1 d . .
H22A H 0.0726 1.3296 0.4422 0.077 Uiso 1 1 calc GR .
H22B H 0.1092 1.3491 0.4907 0.077 Uiso 1 1 calc GR .
H22C H 0.0835 1.2850 0.4982 0.077 Uiso 1 1 calc GR .
C23 C 0.1310(4) 1.2874(7) 0.3875(5) 0.051(3) Uani 1 1 d . .
H23A H 0.1438 1.2527 0.3718 0.076 Uiso 1 1 calc GR .
H23B H 0.1466 1.3296 0.4024 0.076 Uiso 1 1 calc GR .
H23C H 0.1089 1.3040 0.3590 0.076 Uiso 1 1 calc GR .
C24 C 0.0210(3) 1.1548(8) 0.4373(5) 0.054(3) Uani 1 1 d . .
H24A H 0.0298 1.1141 0.4629 0.081 Uiso 1 1 calc GR .
H24B H -0.0048 1.1477 0.4168 0.081 Uiso 1 1 calc GR .
H24C H 0.0244 1.2009 0.4576 0.081 Uiso 1 1 calc GR .
C25 C 0.0291(3) 1.2342(6) 0.3369(5) 0.045(3) Uani 1 1 d . .
H25A H 0.0365 1.2815 0.3548 0.068 Uiso 1 1 calc GR .
H25B H 0.0026 1.2312 0.3228 0.068 Uiso 1 1 calc GR .
H25C H 0.0384 1.2293 0.3067 0.068 Uiso 1 1 calc GR .
C26 C 0.0376(3) 1.0666(6) 0.3474(5) 0.042(3) Uani 1 1 d . .
H26A H 0.0519 1.0639 0.3231 0.063 Uiso 1 1 calc GR .
H26B H 0.0118 1.0642 0.3258 0.063 Uiso 1 1 calc GR .
H26C H 0.0439 1.0254 0.3729 0.063 Uiso 1 1 calc GR .
Ce2 Ce 0.12011(2) 0.53895(3) 0.19787(2) 0.02000(19) Uani 1 1 d . .
Si8 Si 0.20058(8) 0.37048(15) 0.25797(11) 0.0252(6) Uani 1 1 d . .
Si9 Si 0.23743(7) 0.57637(15) 0.28214(10) 0.0248(6) Uani 1 1 d . .
Si10 Si 0.11435(8) 0.54764(17) 0.35837(11) 0.0301(7) Uani 1 1 d . U
Si11 Si 0.12169(9) 0.74074(16) 0.18036(12) 0.0331(7) Uani 1 1 d . .
Si12 Si 0.05002(9) 0.66076(17) 0.16290(12) 0.0341(7) Uani 1 1 d . .
Si13 Si 0.10862(8) 0.45125(15) 0.08128(10) 0.0261(6) Uani 1 1 d . .
Si14 Si 0.05872(8) 0.37880(17) 0.13616(11) 0.0302(7) Uani 1 1 d . .
N3 N 0.0968(2) 0.6604(5) 0.1776(3) 0.035(2) Uani 1 1 d . .
N4 N 0.0915(2) 0.4419(4) 0.1352(3) 0.0279(19) Uani 1 1 d . .
C27 C 0.1799(3) 0.4585(5) 0.2743(3) 0.0208(15) Uani 1 1 d . U
C28 C 0.1921(3) 0.5349(5) 0.2800(4) 0.0219(15) Uani 1 1 d . U
C29 C 0.1685(2) 0.5741(5) 0.3046(3) 0.0210(14) Uani 1 1 d . U
H29 H 0.1707 0.6246 0.3137 0.025 Uiso 1 1 calc R .
C30 C 0.1417(3) 0.5253(5) 0.3130(4) 0.0218(14) Uani 1 1 d . U
C31 C 0.1500(3) 0.4550(5) 0.2958(3) 0.0215(15) Uani 1 1 d . U
H31 H 0.1375 0.4113 0.2982 0.026 Uiso 1 1 calc R .
C32 C 0.2344(3) 0.3284(6) 0.3221(4) 0.039(3) Uani 1 1 d . .
H32A H 0.2555 0.3605 0.3360 0.058 Uiso 1 1 calc GR .
H32B H 0.2420 0.2804 0.3134 0.058 Uiso 1 1 calc GR .
H32C H 0.2229 0.3229 0.3499 0.058 Uiso 1 1 calc GR .
C33 C 0.1626(3) 0.3011(6) 0.2291(5) 0.044(3) Uani 1 1 d . .
H33A H 0.1537 0.2847 0.2580 0.066 Uiso 1 1 calc GR .
H33B H 0.1719 0.2590 0.2146 0.066 Uiso 1 1 calc GR .
H33C H 0.1428 0.3239 0.1998 0.066 Uiso 1 1 calc GR .
C34 C 0.2245(3) 0.3865(6) 0.2064(4) 0.036(3) Uani 1 1 d . .
H34A H 0.2090 0.4162 0.1762 0.054 Uiso 1 1 calc GR .
H34B H 0.2293 0.3394 0.1923 0.054 Uiso 1 1 calc GR .
H34C H 0.2474 0.4123 0.2240 0.054 Uiso 1 1 calc GR .
C35 C 0.2760(3) 0.5185(7) 0.3309(4) 0.036(2) Uani 1 1 d . .
H35A H 0.2718 0.5124 0.3656 0.054 Uiso 1 1 calc GR .
H35B H 0.2992 0.5434 0.3373 0.054 Uiso 1 1 calc GR .
H35C H 0.2765 0.4704 0.3146 0.054 Uiso 1 1 calc GR .
C36 C 0.2453(3) 0.5822(6) 0.2137(4) 0.033(2) Uani 1 1 d . .
H36A H 0.2413 0.5340 0.1961 0.050 Uiso 1 1 calc GR .
H36B H 0.2703 0.5979 0.2197 0.050 Uiso 1 1 calc GR .
H36C H 0.2285 0.6177 0.1901 0.050 Uiso 1 1 calc GR .
C37 C 0.2418(3) 0.6725(6) 0.3125(5) 0.042(3) Uani 1 1 d . .
H37A H 0.2229 0.7040 0.2884 0.064 Uiso 1 1 calc GR .
H37B H 0.2656 0.6926 0.3162 0.064 Uiso 1 1 calc GR .
H37C H 0.2390 0.6702 0.3484 0.064 Uiso 1 1 calc GR .
C38 C 0.0756(3) 0.4811(7) 0.3481(4) 0.036(2) Uani 1 1 d . U
H38A H 0.0578 0.4876 0.3116 0.054 Uiso 1 1 calc GR .
H38B H 0.0640 0.4904 0.3754 0.054 Uiso 1 1 calc GR .
H38C H 0.0849 0.4309 0.3521 0.054 Uiso 1 1 calc GR .
C39 C 0.1477(4) 0.5408(9) 0.4311(5) 0.068(4) Uani 1 1 d . U
H39A H 0.1720 0.5304 0.4302 0.102 Uiso 1 1 calc GR .
H39B H 0.1401 0.5013 0.4504 0.102 Uiso 1 1 calc GR .
H39C H 0.1480 0.5872 0.4501 0.102 Uiso 1 1 calc GR .
C40 C 0.0955(4) 0.6439(7) 0.3457(5) 0.050(3) Uani 1 1 d . U
H40A H 0.1143 0.6774 0.3429 0.075 Uiso 1 1 calc GR .
H40B H 0.0876 0.6591 0.3759 0.075 Uiso 1 1 calc GR .
H40C H 0.0749 0.6451 0.3116 0.075 Uiso 1 1 calc GR .
C41 C 0.1665(3) 0.7173(7) 0.1692(6) 0.051(3) Uani 1 1 d . .
H41A H 0.1798 0.6809 0.1962 0.077 Uiso 1 1 calc GR .
H41B H 0.1812 0.7616 0.1733 0.077 Uiso 1 1 calc GR .
H41C H 0.1614 0.6973 0.1325 0.077 Uiso 1 1 calc GR .
C42 C 0.1340(4) 0.7888(6) 0.2498(5) 0.050(3) Uani 1 1 d . .
H42A H 0.1118 0.7999 0.2576 0.075 Uiso 1 1 calc GR .
H42B H 0.1470 0.8343 0.2489 0.075 Uiso 1 1 calc GR .
H42C H 0.1495 0.7566 0.2782 0.075 Uiso 1 1 calc GR .
C43 C 0.0978(4) 0.8122(6) 0.1256(5) 0.053(3) Uani 1 1 d . .
H43A H 0.0894 0.7886 0.0897 0.080 Uiso 1 1 calc GR .
H43B H 0.1148 0.8514 0.1257 0.080 Uiso 1 1 calc GR .
H43C H 0.0770 0.8327 0.1335 0.080 Uiso 1 1 calc GR .
C44 C 0.0319(4) 0.7372(7) 0.1964(5) 0.049(3) Uani 1 1 d . .
H44A H 0.0419 0.7319 0.2361 0.073 Uiso 1 1 calc GR .
H44B H 0.0054 0.7343 0.1844 0.073 Uiso 1 1 calc GR .
H44C H 0.0391 0.7847 0.1859 0.073 Uiso 1 1 calc GR .
C45 C 0.0239(4) 0.6596(8) 0.0873(5) 0.059(4) Uani 1 1 d . .
H45A H 0.0337 0.6216 0.0698 0.089 Uiso 1 1 calc GR .
H45B H 0.0260 0.7074 0.0716 0.089 Uiso 1 1 calc GR .
H45C H -0.0017 0.6493 0.0814 0.089 Uiso 1 1 calc GR .
C46 C 0.0388(3) 0.5706(6) 0.1920(5) 0.047(3) Uani 1 1 d . .
H46A H 0.0440 0.5292 0.1719 0.070 Uiso 1 1 calc GR .
H46B H 0.0131 0.5701 0.1883 0.070 Uiso 1 1 calc GR .
H46C H 0.0537 0.5667 0.2306 0.070 Uiso 1 1 calc GR .
C47 C 0.1419(3) 0.5347(6) 0.0994(4) 0.033(3) Uani 1 1 d . .
H47A H 0.1612 0.5256 0.1343 0.050 Uiso 1 1 calc GR .
H47B H 0.1287 0.5791 0.1022 0.050 Uiso 1 1 calc GR .
H47C H 0.1527 0.5411 0.0709 0.050 Uiso 1 1 calc GR .
C48 C 0.0718(4) 0.4756(8) 0.0135(4) 0.048(3) Uani 1 1 d . .
H48A H 0.0560 0.5136 0.0197 0.072 Uiso 1 1 calc GR .
H48B H 0.0574 0.4319 -0.0016 0.072 Uiso 1 1 calc GR .
H48C H 0.0832 0.4936 -0.0122 0.072 Uiso 1 1 calc GR .
C49 C 0.1366(3) 0.3704(6) 0.0715(4) 0.039(3) Uani 1 1 d . .
H49A H 0.1510 0.3856 0.0491 0.058 Uiso 1 1 calc GR .
H49B H 0.1204 0.3304 0.0534 0.058 Uiso 1 1 calc GR .
H49C H 0.1528 0.3537 0.1071 0.058 Uiso 1 1 calc GR .
C50 C 0.0598(3) 0.3677(6) 0.2096(4) 0.039(3) Uani 1 1 d . .
H50A H 0.0641 0.4154 0.2279 0.058 Uiso 1 1 calc GR .
H50B H 0.0792 0.3339 0.2290 0.058 Uiso 1 1 calc GR .
H50C H 0.0365 0.3480 0.2096 0.058 Uiso 1 1 calc GR .
C51 C 0.0657(4) 0.2841(6) 0.1104(5) 0.049(3) Uani 1 1 d . .
H51A H 0.0914 0.2708 0.1255 0.074 Uiso 1 1 calc GR .
H51B H 0.0581 0.2848 0.0705 0.074 Uiso 1 1 calc GR .
H51C H 0.0512 0.2481 0.1218 0.074 Uiso 1 1 calc GR .
C52 C 0.0117(3) 0.4072(7) 0.0911(5) 0.046(3) Uani 1 1 d . .
H52A H -0.0064 0.3773 0.0997 0.069 Uiso 1 1 calc GR .
H52B H 0.0093 0.4001 0.0528 0.069 Uiso 1 1 calc GR .
H52C H 0.0078 0.4589 0.0975 0.069 Uiso 1 1 calc GR .

loop_
_atom_site_aniso_label
_atom_site_aniso_U_11
_atom_site_aniso_U_22
_atom_site_aniso_U_33
_atom_site_aniso_U_23
_atom_site_aniso_U_13
_atom_site_aniso_U_12
Ce1 0.0265(3) 0.0220(3) 0.0113(3) 0.00190(18) 0.0076(2) 0.0010(2)
Si1 0.0272(14) 0.0390(16) 0.0103(11) 0.0018(11) 0.0024(10) -0.0044(12)
Si2 0.0418(17) 0.0280(15) 0.0197(13) 0.0029(11) 0.0107(12) 0.0091(13)
Si3 0.0283(15) 0.057(2) 0.0080(12) 0.0077(11) 0.0009(11) -0.0038(13)
Si4 0.0346(15) 0.0352(16) 0.0133(12) -0.0028(11) 0.0078(11) -0.0104(13)
Si5 0.0339(15) 0.0313(15) 0.0104(12) 0.0009(10) 0.0068(11) -0.0027(12)
Si6 0.0439(18) 0.0258(15) 0.0351(16) 0.0023(12) 0.0144(14) -0.0001(13)
Si7 0.0317(16) 0.0332(16) 0.0307(15) 0.0080(13) 0.0069(13) 0.0106(13)
N1 0.034(5) 0.031(4) 0.010(4) -0.001(3) 0.005(3) 0.001(4)
N2 0.032(4) 0.019(4) 0.021(4) 0.004(3) 0.010(3) 0.002(3)
C1 0.026(3) 0.023(3) 0.009(3) 0.000(3) 0.009(3) -0.002(3)
C2 0.029(3) 0.022(3) 0.009(3) 0.000(3) 0.006(3) 0.001(3)
C3 0.029(3) 0.023(3) 0.012(3) -0.002(3) 0.009(3) -0.001(3)
C4 0.031(3) 0.027(3) 0.012(3) 0.002(3) 0.007(3) 0.000(3)
C5 0.030(3) 0.025(3) 0.010(3) 0.004(3) 0.007(3) 0.000(3)
C6 0.034(6) 0.071(9) 0.021(5) 0.002(5) 0.002(5) 0.002(6)
C7 0.035(6) 0.043(6) 0.021(5) -0.005(4) 0.001(4) 0.012(5)
C8 0.057(8) 0.041(7) 0.036(6) 0.014(5) 0.005(6) -0.008(6)
C9 0.071(9) 0.038(6) 0.019(5) 0.011(5) 0.003(5) 0.001(6)
C10 0.066(9) 0.062(9) 0.045(7) 0.004(6) 0.023(7) 0.017(7)
C11 0.058(8) 0.030(6) 0.045(7) 0.000(5) 0.005(6) -0.004(6)
C12 0.038(7) 0.161(17) 0.019(6) 0.004(8) 0.010(6) -0.011(8)
C13 0.041(6) 0.056(7) 0.007(4) -0.007(5) -0.002(4) -0.002(6)
C14 0.068(9) 0.052(8) 0.041(7) 0.031(6) -0.004(6) -0.019(7)
C15 0.040(6) 0.042(7) 0.030(6) -0.002(5) 0.004(5) -0.012(5)
C16 0.056(8) 0.040(6) 0.032(6) 0.002(5) 0.014(5) -0.001(6)
C17 0.042(7) 0.061(8) 0.030(6) -0.002(5) 0.008(5) -0.017(6)
C18 0.059(7) 0.030(6) 0.018(5) 0.005(4) 0.005(5) -0.004(5)
C19 0.046(7) 0.077(9) 0.022(6) 0.000(6) 0.012(5) -0.006(7)
C20 0.025(5) 0.039(6) 0.017(5) 0.001(4) -0.006(4) 0.006(5)
C21 0.047(8) 0.051(8) 0.064(9) 0.013(7) 0.004(7) -0.016(6)
C22 0.064(8) 0.042(7) 0.041(7) -0.006(6) 0.009(6) -0.001(6)
C23 0.064(8) 0.038(7) 0.053(8) 0.010(6) 0.025(7) -0.001(6)
C24 0.046(7) 0.063(9) 0.061(8) 0.021(7) 0.030(7) 0.021(7)
C25 0.043(7) 0.036(6) 0.042(7) 0.009(5) -0.005(5) 0.015(5)
C26 0.032(6) 0.042(6) 0.040(7) 0.008(5) -0.004(5) 0.001(5)
Ce2 0.0270(3) 0.0217(3) 0.0087(3) -0.00094(18) 0.0026(2) 0.0016(2)
Si8 0.0336(15) 0.0239(14) 0.0191(13) 0.0017(10) 0.0102(11) 0.0057(12)
Si9 0.0283(14) 0.0324(15) 0.0122(12) 0.0015(10) 0.0049(10) -0.0059(12)
Si10 0.0319(15) 0.0475(18) 0.0125(12) -0.0053(11) 0.0097(11) 0.0013(13)
Si11 0.0452(18) 0.0235(15) 0.0276(14) 0.0001(12) 0.0081(13) 0.0040(13)
Si12 0.0386(17) 0.0372(17) 0.0228(14) 0.0029(12) 0.0055(12) 0.0133(14)
Si13 0.0332(15) 0.0340(15) 0.0114(12) -0.0024(10) 0.0078(11) -0.0008(12)
Si14 0.0350(16) 0.0367(16) 0.0179(13) -0.0073(11) 0.0078(12) -0.0113(13)
N3 0.042(5) 0.034(5) 0.022(4) 0.007(4) 0.002(4) 0.014(4)
N4 0.038(5) 0.025(4) 0.018(4) -0.001(3) 0.006(4) -0.010(4)
C27 0.029(3) 0.027(3) 0.004(3) 0.001(2) 0.003(3) 0.001(3)
C28 0.030(3) 0.027(3) 0.008(3) 0.000(3) 0.007(3) 0.002(3)
C29 0.028(3) 0.026(3) 0.009(3) -0.002(3) 0.007(3) 0.002(3)
C30 0.027(3) 0.026(3) 0.010(3) 0.000(3) 0.004(3) 0.000(3)
C31 0.028(3) 0.027(3) 0.008(3) 0.000(3) 0.003(3) -0.001(3)
C32 0.045(7) 0.032(6) 0.034(6) 0.012(5) 0.006(5) 0.008(5)
C33 0.059(8) 0.026(6) 0.049(7) -0.010(5) 0.022(6) 0.007(5)
C34 0.050(7) 0.034(6) 0.033(6) -0.005(5) 0.025(5) 0.003(5)
C35 0.022(5) 0.058(7) 0.023(5) 0.004(5) 0.001(4) -0.007(5)
C36 0.036(6) 0.046(7) 0.020(5) 0.007(4) 0.013(4) -0.005(5)
C37 0.055(7) 0.034(6) 0.035(6) -0.010(5) 0.010(5) -0.015(6)
C38 0.034(6) 0.053(6) 0.027(5) 0.002(5) 0.018(5) -0.007(5)
C39 0.059(8) 0.132(12) 0.019(6) -0.008(6) 0.021(6) -0.003(8)
C40 0.059(8) 0.049(7) 0.047(7) -0.011(6) 0.025(6) 0.008(6)
C41 0.048(7) 0.041(7) 0.063(8) -0.016(6) 0.016(6) -0.008(6)
C42 0.079(9) 0.030(6) 0.032(6) -0.006(5) 0.008(6) 0.000(6)
C43 0.079(10) 0.035(6) 0.047(7) 0.017(6) 0.022(7) 0.015(6)
C44 0.058(8) 0.043(7) 0.048(7) 0.000(6) 0.020(6) 0.026(6)
C45 0.046(8) 0.083(10) 0.036(7) -0.005(7) -0.002(6) 0.023(7)
C46 0.053(8) 0.038(7) 0.047(7) 0.001(5) 0.015(6) 0.002(6)
C47 0.036(6) 0.041(7) 0.030(6) -0.006(5) 0.021(5) -0.001(5)
C48 0.056(8) 0.070(8) 0.015(5) 0.003(5) 0.006(5) -0.001(7)
C49 0.051(7) 0.043(7) 0.027(5) -0.006(5) 0.019(5) 0.000(5)
C50 0.042(6) 0.051(7) 0.024(5) -0.002(5) 0.013(5) -0.007(5)
C51 0.070(9) 0.042(7) 0.035(6) -0.016(5) 0.016(6) -0.019(6)
C52 0.026(6) 0.065(8) 0.037(6) -0.006(6) -0.002(5) -0.020(6)

loop_
_atom_type_symbol
_atom_type_description
_atom_type_scat_dispersion_real
_atom_type_scat_dispersion_imag
_atom_type_scat_source
C C 0.0033 0.0016 'International Tables Vol C Tables 4.2.6.8 and 6.1.1.4'
H H 0.0000 0.0000 'International Tables Vol C Tables 4.2.6.8 and 6.1.1.4'
Ce Ce -0.2486 2.6331 'International Tables Vol C Tables 4.2.6.8 and 6.1.1.4'
N N 0.0061 0.0033 'International Tables Vol C Tables 4.2.6.8 and 6.1.1.4'
Si Si 0.0817 0.0704 'International Tables Vol C Tables 4.2.6.8 and 6.1.1.4'

loop_
_exptl_crystal_face_index_h
_exptl_crystal_face_index_k
_exptl_crystal_face_index_l
_exptl_crystal_face_perp_dist
_exptl_oxdiff_crystal_face_indexfrac_h
_exptl_oxdiff_crystal_face_indexfrac_k
_exptl_oxdiff_crystal_face_indexfrac_l
_exptl_oxdiff_crystal_face_x
_exptl_oxdiff_crystal_face_y
_exptl_oxdiff_crystal_face_z
21 -14 19 0.0631 21.0358 -13.9882 19.0291 0.0783 0.4037 0.9003
-18 -18 -16 0.0410 -17.9807 -18.0475 -15.8993 0.7892 -0.6102 0.0112
36 2 -16 0.0779 36.0172 2.0094 -16.0188 0.0369 0.9870 0.1731
-9 22 27 0.1083 -9.0413 22.0464 26.8912 -0.9612 -0.0803 -0.2982
10 10 -48 0.0796 9.9882 9.9755 -48.0085 0.3207 0.4167 -0.8206
1 -16 37 0.0935 1.0279 -15.9863 37.0356 -0.0383 -0.1649 0.9576
-35 0 27 0.0919 -35.0197 0.0035 27.0006 -0.2444 -0.9581 -0.0550
-25 13 -12 0.0632 -25.0363 12.9908 -12.0281 -0.1298 -0.5273 -0.8246
31 6 -37 0.0581 31.0072 5.9927 -37.0148 0.2190 0.9192 -0.2944
17 20 11 0.0846 16.9767 20.0449 10.8957 -0.7765 0.6083 -0.1473
31 -12 -25 0.0685 31.0374 -12.0191 -24.9493 0.5750 0.7446 0.3447

loop_
_geom_angle_atom_site_label_1
_geom_angle_atom_site_label_2
_geom_angle_atom_site_label_3
_geom_angle
Si5 Ce1 Si7 102.97(7)
N1 Ce1 Si5 30.18(18)
N1 Ce1 Si7 99.4(2)
N1 Ce1 C1 126.9(3)
N1 Ce1 C2 100.3(3)
N1 Ce1 C3 99.2(3)
N1 Ce1 C4 124.6(3)
N1 Ce1 C5 146.1(3)
N2 Ce1 Si5 108.56(19)
N2 Ce1 Si7 29.2(2)
N2 Ce1 N1 119.0(3)
N2 Ce1 C1 111.7(3)
N2 Ce1 C2 140.3(3)
N2 Ce1 C3 135.2(3)
N2 Ce1 C4 105.1(3)
N2 Ce1 C5 94.2(3)
C1 Ce1 Si5 118.50(18)
C1 Ce1 Si7 133.59(18)
C1 Ce1 C2 29.4(3)
C2 Ce1 Si5 102.92(18)
C2 Ce1 Si7 153.59(18)
C3 Ce1 Si5 116.18(19)
C3 Ce1 Si7 129.32(19)
C3 Ce1 C1 48.2(3)
C3 Ce1 C2 29.3(3)
C3 Ce1 C5 47.7(3)
C4 Ce1 Si5 146.2(2)
C4 Ce1 Si7 104.6(2)
C4 Ce1 C1 48.8(3)
C4 Ce1 C2 49.3(3)
C4 Ce1 C3 30.1(3)
C4 Ce1 C5 29.0(3)
C5 Ce1 Si5 147.46(18)
C5 Ce1 Si7 107.98(19)
C5 Ce1 C1 29.0(2)
C5 Ce1 C2 48.0(3)
C6 Si1 C1 109.7(5)
C6 Si1 C8 106.7(6)
C7 Si1 C1 116.4(5)
C7 Si1 C6 107.5(5)
C7 Si1 C8 108.9(5)
C8 Si1 C1 107.2(5)
C2 Si2 C9 114.1(5)
C2 Si2 C10 109.0(5)
C2 Si2 C11 109.8(5)
C9 Si2 C10 108.6(6)
C11 Si2 C9 108.2(5)
C11 Si2 C10 107.0(6)
C4 Si3 C12 105.7(5)
C13 Si3 C4 113.1(5)
C13 Si3 C12 107.6(6)
C14 Si3 C4 110.5(5)
C14 Si3 C12 110.0(7)
C14 Si3 C13 109.7(6)
N1 Si4 C15 109.8(4)
N1 Si4 C16 113.5(5)
N1 Si4 C17 112.4(5)
C16 Si4 C15 106.0(5)
C16 Si4 C17 105.7(6)
C17 Si4 C15 109.2(5)
N1 Si5 C18 115.3(4)
N1 Si5 C19 113.7(5)
N1 Si5 C20 106.9(4)
C18 Si5 Ce1 127.9(4)
C18 Si5 C20 106.1(5)
C19 Si5 Ce1 123.7(4)
C19 Si5 C18 108.4(6)
C19 Si5 C20 105.8(6)
C20 Si5 Ce1 63.0(3)
N2 Si6 C21 108.5(5)
N2 Si6 C22 114.0(5)
N2 Si6 C23 111.0(5)
C22 Si6 C21 106.8(6)
C22 Si6 C23 107.8(6)
C23 Si6 C21 108.6(6)
N2 Si7 C24 112.6(5)
N2 Si7 C25 115.7(5)
N2 Si7 C26 105.9(4)
C24 Si7 Ce1 112.1(4)
C24 Si7 C26 106.2(6)
C25 Si7 Ce1 138.8(4)
C25 Si7 C24 108.7(6)
C25 Si7 C26 107.2(5)
C26 Si7 Ce1 66.2(3)
Si4 N1 Ce1 130.0(4)
Si5 N1 Ce1 105.9(4)
Si5 N1 Si4 123.8(5)
Si6 N2 Ce1 128.5(4)
Si6 N2 Si7 122.1(5)
Si7 N2 Ce1 109.3(4)
Si1 C1 Ce1 130.0(4)
C2 C1 Ce1 75.7(5)
C2 C1 Si1 130.0(7)
C5 C1 Ce1 73.0(5)
C5 C1 Si1 120.9(7)
C5 C1 C2 106.7(7)
Si2 C2 Ce1 126.1(4)
C1 C2 Ce1 74.9(5)
C1 C2 Si2 133.2(7)
C3 C2 Ce1 72.4(5)
C3 C2 Si2 119.7(6)
C3 C2 C1 106.1(7)
Ce1 C3 H3 114.5
C2 C3 Ce1 78.3(5)
C2 C3 H3 125.0
C2 C3 C4 110.0(8)
C4 C3 Ce1 74.1(5)
C4 C3 H3 125.0
Si3 C4 Ce1 128.1(5)
C3 C4 Ce1 75.8(5)
C3 C4 Si3 125.5(7)
C5 C4 Ce1 76.5(5)
C5 C4 Si3 126.1(7)
C5 C4 C3 105.5(8)
Ce1 C5 H5 115.0
C1 C5 Ce1 78.0(5)
C1 C5 H5 124.1
C4 C5 Ce1 74.5(5)
C4 C5 C1 111.8(8)
C4 C5 H5 124.1
Si1 C6 H6A 109.5
Si1 C6 H6B 109.5
Si1 C6 H6C 109.5
H6A C6 H6B 109.5
H6A C6 H6C 109.5
H6B C6 H6C 109.5
Si1 C7 H7A 109.5
Si1 C7 H7B 109.5
Si1 C7 H7C 109.5
H7A C7 H7B 109.5
H7A C7 H7C 109.5
H7B C7 H7C 109.5
Si1 C8 H8A 109.5
Si1 C8 H8B 109.5
Si1 C8 H8C 109.5
H8A C8 H8B 109.5
H8A C8 H8C 109.5
H8B C8 H8C 109.5
Si2 C9 H9A 109.5
Si2 C9 H9B 109.5
Si2 C9 H9C 109.5
H9A C9 H9B 109.5
H9A C9 H9C 109.5
H9B C9 H9C 109.5
Si2 C10 H10A 109.5
Si2 C10 H10B 109.5
Si2 C10 H10C 109.5
H10A C10 H10B 109.5
H10A C10 H10C 109.5
H10B C10 H10C 109.5
Si2 C11 H11A 109.5
Si2 C11 H11B 109.5
Si2 C11 H11C 109.5
H11A C11 H11B 109.5
H11A C11 H11C 109.5
H11B C11 H11C 109.5
Si3 C12 H12A 109.5
Si3 C12 H12B 109.5
Si3 C12 H12C 109.5
H12A C12 H12B 109.5
H12A C12 H12C 109.5
H12B C12 H12C 109.5
Si3 C13 H13A 109.5
Si3 C13 H13B 109.5
Si3 C13 H13C 109.5
H13A C13 H13B 109.5
H13A C13 H13C 109.5
H13B C13 H13C 109.5
Si3 C14 H14A 109.5
Si3 C14 H14B 109.5
Si3 C14 H14C 109.5
H14A C14 H14B 109.5
H14A C14 H14C 109.5
H14B C14 H14C 109.5
Si4 C15 H15A 109.5
Si4 C15 H15B 109.5
Si4 C15 H15C 109.5
H15A C15 H15B 109.5
H15A C15 H15C 109.5
H15B C15 H15C 109.5
Si4 C16 H16A 109.5
Si4 C16 H16B 109.5
Si4 C16 H16C 109.5
H16A C16 H16B 109.5
H16A C16 H16C 109.5
H16B C16 H16C 109.5
Si4 C17 H17A 109.5
Si4 C17 H17B 109.5
Si4 C17 H17C 109.5
H17A C17 H17B 109.5
H17A C17 H17C 109.5
H17B C17 H17C 109.5
Si5 C18 H18A 109.5
Si5 C18 H18B 109.5
Si5 C18 H18C 109.5
H18A C18 H18B 109.5
H18A C18 H18C 109.5
H18B C18 H18C 109.5
Si5 C19 H19A 109.5
Si5 C19 H19B 109.5
Si5 C19 H19C 109.5
H19A C19 H19B 109.5
H19A C19 H19C 109.5
H19B C19 H19C 109.5
Si5 C20 H20A 109.5
Si5 C20 H20B 109.5
Si5 C20 H20C 109.5
H20A C20 H20B 109.5
H20A C20 H20C 109.5
H20B C20 H20C 109.5
Si6 C21 H21A 109.5
Si6 C21 H21B 109.5
Si6 C21 H21C 109.5
H21A C21 H21B 109.5
H21A C21 H21C 109.5
H21B C21 H21C 109.5
Si6 C22 H22A 109.5
Si6 C22 H22B 109.5
Si6 C22 H22C 109.5
H22A C22 H22B 109.5
H22A C22 H22C 109.5
H22B C22 H22C 109.5
Si6 C23 H23A 109.5
Si6 C23 H23B 109.5
Si6 C23 H23C 109.5
H23A C23 H23B 109.5
H23A C23 H23C 109.5
H23B C23 H23C 109.5
Si7 C24 H24A 109.5
Si7 C24 H24B 109.5
Si7 C24 H24C 109.5
H24A C24 H24B 109.5
H24A C24 H24C 109.5
H24B C24 H24C 109.5
Si7 C25 H25A 109.5
Si7 C25 H25B 109.5
Si7 C25 H25C 109.5
H25A C25 H25B 109.5
H25A C25 H25C 109.5
H25B C25 H25C 109.5
Si7 C26 H26A 109.5
Si7 C26 H26B 109.5
Si7 C26 H26C 109.5
H26A C26 H26B 109.5
H26A C26 H26C 109.5
H26B C26 H26C 109.5
Si13 Ce2 Si12 102.80(7)
N3 Ce2 Si12 28.6(2)
N3 Ce2 Si13 108.8(2)
N3 Ce2 N4 118.4(3)
N3 Ce2 C27 141.2(3)
N3 Ce2 C28 112.9(3)
N3 Ce2 C29 94.9(3)
N3 Ce2 C30 105.7(3)
N3 Ce2 C31 134.7(3)
N4 Ce2 Si12 98.6(2)
N4 Ce2 Si13 30.7(2)
N4 Ce2 C27 100.1(3)
N4 Ce2 C28 126.4(3)
N4 Ce2 C29 145.8(3)
N4 Ce2 C30 123.7(3)
N4 Ce2 C31 99.6(3)
C27 Ce2 Si12 154.43(18)
C27 Ce2 Si13 102.21(18)
C28 Ce2 Si12 134.92(19)
C28 Ce2 Si13 117.28(19)
C28 Ce2 C27 29.2(3)
C29 Ce2 Si12 108.87(19)
C29 Ce2 Si13 146.76(19)
C29 Ce2 C27 48.0(3)
C29 Ce2 C28 29.6(3)
C29 Ce2 C31 46.9(3)
C30 Ce2 Si12 105.4(2)
C30 Ce2 Si13 145.3(2)
C30 Ce2 C27 49.4(3)
C30 Ce2 C28 49.6(3)
C30 Ce2 C29 29.5(3)
C30 Ce2 C31 29.1(3)
C31 Ce2 Si12 129.5(2)
C31 Ce2 Si13 116.40(19)
C31 Ce2 C27 29.3(3)
C31 Ce2 C28 47.8(3)
C32 Si8 C27 111.3(5)
C33 Si8 C27 108.3(5)
C33 Si8 C32 107.3(5)
C34 Si8 C27 112.0(5)
C34 Si8 C32 108.7(5)
C34 Si8 C33 109.2(5)
C28 Si9 C35 108.4(4)
C36 Si9 C28 115.8(4)
C36 Si9 C35 107.9(5)
C37 Si9 C28 109.1(5)
C37 Si9 C35 106.9(5)
C37 Si9 C36 108.4(5)
C30 Si10 C38 111.8(5)
C30 Si10 C39 105.3(5)
C30 Si10 C40 111.2(5)
C38 Si10 C39 110.2(6)
C38 Si10 C40 109.0(6)
C40 Si10 C39 109.3(6)
N3 Si11 C41 109.4(5)
N3 Si11 C42 112.3(5)
N3 Si11 C43 114.3(5)
C41 Si11 C43 106.2(6)
C42 Si11 C41 107.0(6)
C42 Si11 C43 107.1(6)
N3 Si12 C44 115.4(5)
N3 Si12 C45 112.9(5)
N3 Si12 C46 105.9(5)
C44 Si12 Ce2 138.3(4)
C44 Si12 C46 106.0(6)
C45 Si12 Ce2 112.1(4)
C45 Si12 C44 109.3(6)
C45 Si12 C46 106.7(6)
C46 Si12 Ce2 66.9(4)
N4 Si13 C47 106.6(4)
N4 Si13 C48 112.8(5)
N4 Si13 C49 115.1(5)
C47 Si13 Ce2 62.1(3)
C48 Si13 Ce2 123.9(4)
C48 Si13 C47 106.0(6)
C49 Si13 Ce2 126.0(4)
C49 Si13 C47 105.5(5)
C49 Si13 C48 110.1(5)
N4 Si14 C50 108.7(4)
N4 Si14 C51 113.7(5)
N4 Si14 C52 112.3(5)
C51 Si14 C50 107.4(5)
C52 Si14 C50 109.7(5)
C52 Si14 C51 104.8(6)
Si11 N3 Ce2 127.1(5)
Si12 N3 Ce2 110.3(4)
Si12 N3 Si11 122.5(5)
Si13 N4 Ce2 104.7(4)
Si14 N4 Ce2 131.0(4)
Si14 N4 Si13 124.1(5)
Si8 C27 Ce2 125.2(4)
C28 C27 Ce2 75.4(5)
C28 C27 Si8 132.5(7)
C31 C27 Ce2 73.7(5)
C31 C27 Si8 120.3(7)
C31 C27 C28 106.1(8)
Si9 C28 Ce2 132.1(4)
C27 C28 Ce2 75.5(5)
C27 C28 Si9 130.2(7)
C27 C28 C29 106.1(8)
C29 C28 Ce2 73.4(5)
C29 C28 Si9 120.4(7)
Ce2 C29 H29 115.8
C28 C29 Ce2 77.0(5)
C28 C29 H29 124.4
C30 C29 Ce2 74.5(5)
C30 C29 C28 111.1(8)
C30 C29 H29 124.4
Si10 C30 Ce2 127.7(4)
C29 C30 Ce2 76.0(5)
C29 C30 Si10 123.8(7)
C31 C30 Ce2 76.5(5)
C31 C30 Si10 128.7(8)
C31 C30 C29 104.5(8)
Ce2 C31 H31 116.2
C27 C31 Ce2 77.0(5)
C27 C31 H31 123.9
C30 C31 Ce2 74.5(5)
C30 C31 C27 112.2(8)
C30 C31 H31 123.9
Si8 C32 H32A 109.5
Si8 C32 H32B 109.5
Si8 C32 H32C 109.5
H32A C32 H32B 109.5
H32A C32 H32C 109.5
H32B C32 H32C 109.5
Si8 C33 H33A 109.5
Si8 C33 H33B 109.5
Si8 C33 H33C 109.5
H33A C33 H33B 109.5
H33A C33 H33C 109.5
H33B C33 H33C 109.5
Si8 C34 H34A 109.5
Si8 C34 H34B 109.5
Si8 C34 H34C 109.5
H34A C34 H34B 109.5
H34A C34 H34C 109.5
H34B C34 H34C 109.5
Si9 C35 H35A 109.5
Si9 C35 H35B 109.5
Si9 C35 H35C 109.5
H35A C35 H35B 109.5
H35A C35 H35C 109.5
H35B C35 H35C 109.5
Si9 C36 H36A 109.5
Si9 C36 H36B 109.5
Si9 C36 H36C 109.5
H36A C36 H36B 109.5
H36A C36 H36C 109.5
H36B C36 H36C 109.5
Si9 C37 H37A 109.5
Si9 C37 H37B 109.5
Si9 C37 H37C 109.5
H37A C37 H37B 109.5
H37A C37 H37C 109.5
H37B C37 H37C 109.5
Si10 C38 H38A 109.5
Si10 C38 H38B 109.5
Si10 C38 H38C 109.5
H38A C38 H38B 109.5
H38A C38 H38C 109.5
H38B C38 H38C 109.5
Si10 C39 H39A 109.5
Si10 C39 H39B 109.5
Si10 C39 H39C 109.5
H39A C39 H39B 109.5
H39A C39 H39C 109.5
H39B C39 H39C 109.5
Si10 C40 H40A 109.5
Si10 C40 H40B 109.5
Si10 C40 H40C 109.5
H40A C40 H40B 109.5
H40A C40 H40C 109.5
H40B C40 H40C 109.5
Si11 C41 H41A 109.5
Si11 C41 H41B 109.5
Si11 C41 H41C 109.5
H41A C41 H41B 109.5
H41A C41 H41C 109.5
H41B C41 H41C 109.5
Si11 C42 H42A 109.5
Si11 C42 H42B 109.5
Si11 C42 H42C 109.5
H42A C42 H42B 109.5
H42A C42 H42C 109.5
H42B C42 H42C 109.5
Si11 C43 H43A 109.5
Si11 C43 H43B 109.5
Si11 C43 H43C 109.5
H43A C43 H43B 109.5
H43A C43 H43C 109.5
H43B C43 H43C 109.5
Si12 C44 H44A 109.5
Si12 C44 H44B 109.5
Si12 C44 H44C 109.5
H44A C44 H44B 109.5
H44A C44 H44C 109.5
H44B C44 H44C 109.5
Si12 C45 H45A 109.5
Si12 C45 H45B 109.5
Si12 C45 H45C 109.5
H45A C45 H45B 109.5
H45A C45 H45C 109.5
H45B C45 H45C 109.5
Si12 C46 H46A 109.5
Si12 C46 H46B 109.5
Si12 C46 H46C 109.5
H46A C46 H46B 109.5
H46A C46 H46C 109.5
H46B C46 H46C 109.5
Si13 C47 H47A 109.5
Si13 C47 H47B 109.5
Si13 C47 H47C 109.5
H47A C47 H47B 109.5
H47A C47 H47C 109.5
H47B C47 H47C 109.5
Si13 C48 H48A 109.5
Si13 C48 H48B 109.5
Si13 C48 H48C 109.5
H48A C48 H48B 109.5
H48A C48 H48C 109.5
H48B C48 H48C 109.5
Si13 C49 H49A 109.5
Si13 C49 H49B 109.5
Si13 C49 H49C 109.5
H49A C49 H49B 109.5
H49A C49 H49C 109.5
H49B C49 H49C 109.5
Si14 C50 H50A 109.5
Si14 C50 H50B 109.5
Si14 C50 H50C 109.5
H50A C50 H50B 109.5
H50A C50 H50C 109.5
H50B C50 H50C 109.5
Si14 C51 H51A 109.5
Si14 C51 H51B 109.5
Si14 C51 H51C 109.5
H51A C51 H51B 109.5
H51A C51 H51C 109.5
H51B C51 H51C 109.5
Si14 C52 H52A 109.5
Si14 C52 H52B 109.5
Si14 C52 H52C 109.5
H52A C52 H52B 109.5
H52A C52 H52C 109.5
H52B C52 H52C 109.5

loop_
_geom_bond_atom_site_label_1
_geom_bond_atom_site_label_2
_geom_bond_distance
Ce1 Si5 3.264(3)
Ce1 Si7 3.346(3)
Ce1 N1 2.355(8)
Ce1 N2 2.350(7)
Ce1 C1 2.868(9)
Ce1 C2 2.879(9)
Ce1 C3 2.802(9)
Ce1 C4 2.779(9)
Ce1 C5 2.803(9)
Si1 C1 1.881(9)
Si1 C6 1.865(12)
Si1 C7 1.858(10)
Si1 C8 1.880(11)
Si2 C2 1.859(9)
Si2 C9 1.874(10)
Si2 C10 1.875(12)
Si2 C11 1.859(12)
Si3 C4 1.870(9)
Si3 C12 1.879(13)
Si3 C13 1.859(11)
Si3 C14 1.844(13)
Si4 N1 1.720(8)
Si4 C15 1.887(11)
Si4 C16 1.851(11)
Si4 C17 1.878(12)
Si5 N1 1.706(7)
Si5 C18 1.852(10)
Si5 C19 1.851(12)
Si5 C20 1.881(10)
Si6 N2 1.705(8)
Si6 C21 1.879(13)
Si6 C22 1.868(13)
Si6 C23 1.877(11)
Si7 N2 1.727(8)
Si7 C24 1.888(12)
Si7 C25 1.853(10)
Si7 C26 1.901(12)
C1 C2 1.458(13)
C1 C5 1.423(12)
C2 C3 1.438(12)
C3 H3 0.9300
C3 C4 1.448(13)
C4 C5 1.399(13)
C5 H5 0.9300
C6 H6A 0.9600
C6 H6B 0.9600
C6 H6C 0.9600
C7 H7A 0.9600
C7 H7B 0.9600
C7 H7C 0.9600
C8 H8A 0.9600
C8 H8B 0.9600
C8 H8C 0.9600
C9 H9A 0.9600
C9 H9B 0.9600
C9 H9C 0.9600
C10 H10A 0.9600
C10 H10B 0.9600
C10 H10C 0.9600
C11 H11A 0.9600
C11 H11B 0.9600
C11 H11C 0.9600
C12 H12A 0.9600
C12 H12B 0.9600
C12 H12C 0.9600
C13 H13A 0.9600
C13 H13B 0.9600
C13 H13C 0.9600
C14 H14A 0.9600
C14 H14B 0.9600
C14 H14C 0.9600
C15 H15A 0.9600
C15 H15B 0.9600
C15 H15C 0.9600
C16 H16A 0.9600
C16 H16B 0.9600
C16 H16C 0.9600
C17 H17A 0.9600
C17 H17B 0.9600
C17 H17C 0.9600
C18 H18A 0.9600
C18 H18B 0.9600
C18 H18C 0.9600
C19 H19A 0.9600
C19 H19B 0.9600
C19 H19C 0.9600
C20 H20A 0.9600
C20 H20B 0.9600
C20 H20C 0.9600
C21 H21A 0.9600
C21 H21B 0.9600
C21 H21C 0.9600
C22 H22A 0.9600
C22 H22B 0.9600
C22 H22C 0.9600
C23 H23A 0.9600
C23 H23B 0.9600
C23 H23C 0.9600
C24 H24A 0.9600
C24 H24B 0.9600
C24 H24C 0.9600
C25 H25A 0.9600
C25 H25B 0.9600
C25 H25C 0.9600
C26 H26A 0.9600
C26 H26B 0.9600
C26 H26C 0.9600
Ce2 Si12 3.344(3)
Ce2 Si13 3.264(3)
Ce2 N3 2.343(8)
Ce2 N4 2.367(8)
Ce2 C27 2.853(9)
Ce2 C28 2.852(9)
Ce2 C29 2.806(8)
Ce2 C30 2.786(9)
Ce2 C31 2.811(9)
Si8 C27 1.874(9)
Si8 C32 1.871(10)
Si8 C33 1.868(12)
Si8 C34 1.866(10)
Si9 C28 1.879(10)
Si9 C35 1.890(11)
Si9 C36 1.878(9)
Si9 C37 1.872(11)
Si10 C30 1.853(10)
Si10 C38 1.854(11)
Si10 C39 1.872(13)
Si10 C40 1.856(12)
Si11 N3 1.715(10)
Si11 C41 1.887(12)
Si11 C42 1.883(11)
Si11 C43 1.890(11)
Si12 N3 1.708(10)
Si12 C44 1.869(11)
Si12 C45 1.852(12)
Si12 C46 1.886(12)
Si13 N4 1.724(9)
Si13 C47 1.920(11)
Si13 C48 1.881(11)
Si13 C49 1.869(11)
Si14 N4 1.699(8)
Si14 C50 1.875(10)
Si14 C51 1.872(12)
Si14 C52 1.856(11)
C27 C28 1.437(13)
C27 C31 1.435(14)
C28 C29 1.445(13)
C29 H29 0.9300
C29 C30 1.422(14)
C30 C31 1.404(13)
C31 H31 0.9300
C32 H32A 0.9600
C32 H32B 0.9600
C32 H32C 0.9600
C33 H33A 0.9600
C33 H33B 0.9600
C33 H33C 0.9600
C34 H34A 0.9600
C34 H34B 0.9600
C34 H34C 0.9600
C35 H35A 0.9600
C35 H35B 0.9600
C35 H35C 0.9600
C36 H36A 0.9600
C36 H36B 0.9600
C36 H36C 0.9600
C37 H37A 0.9600
C37 H37B 0.9600
C37 H37C 0.9600
C38 H38A 0.9600
C38 H38B 0.9600
C38 H38C 0.9600
C39 H39A 0.9600
C39 H39B 0.9600
C39 H39C 0.9600
C40 H40A 0.9600
C40 H40B 0.9600
C40 H40C 0.9600
C41 H41A 0.9600
C41 H41B 0.9600
C41 H41C 0.9600
C42 H42A 0.9600
C42 H42B 0.9600
C42 H42C 0.9600
C43 H43A 0.9600
C43 H43B 0.9600
C43 H43C 0.9600
C44 H44A 0.9600
C44 H44B 0.9600
C44 H44C 0.9600
C45 H45A 0.9600
C45 H45B 0.9600
C45 H45C 0.9600
C46 H46A 0.9600
C46 H46B 0.9600
C46 H46C 0.9600
C47 H47A 0.9600
C47 H47B 0.9600
C47 H47C 0.9600
C48 H48A 0.9600
C48 H48B 0.9600
C48 H48C 0.9600
C49 H49A 0.9600
C49 H49B 0.9600
C49 H49C 0.9600
C50 H50A 0.9600
C50 H50B 0.9600
C50 H50C 0.9600
C51 H51A 0.9600
C51 H51B 0.9600
C51 H51C 0.9600
C52 H52A 0.9600
C52 H52B 0.9600
C52 H52C 0.9600

loop_
_geom_torsion_atom_site_label_1
_geom_torsion_atom_site_label_2
_geom_torsion_atom_site_label_3
_geom_torsion_atom_site_label_4
_geom_torsion
Ce1 Si5 N1 Si4 -174.5(8)
Ce1 Si7 N2 Si6 176.4(7)
Ce1 C1 C2 Si2 -125.7(8)
Ce1 C1 C2 C3 66.2(6)
Ce1 C1 C5 C4 -67.8(7)
Ce1 C2 C3 C4 68.1(7)
Ce1 C3 C4 Si3 -126.9(8)
Ce1 C3 C4 C5 71.3(6)
Ce1 C4 C5 C1 69.9(7)
Si1 C1 C2 Ce1 130.7(7)
Si1 C1 C2 Si2 5.1(13)
Si1 C1 C2 C3 -163.1(7)
Si1 C1 C5 Ce1 -126.9(6)
Si1 C1 C5 C4 165.4(7)
Si2 C2 C3 Ce1 122.0(6)
Si2 C2 C3 C4 -169.9(7)
Si3 C4 C5 Ce1 127.5(8)
Si3 C4 C5 C1 -162.5(7)
C1 C2 C3 Ce1 -67.9(6)
C1 C2 C3 C4 0.2(10)
C2 C1 C5 Ce1 68.8(6)
C2 C1 C5 C4 1.1(10)
C2 C3 C4 Ce1 -70.9(7)
C2 C3 C4 Si3 162.2(7)
C2 C3 C4 C5 0.4(11)
C3 C4 C5 Ce1 -70.9(6)
C3 C4 C5 C1 -0.9(11)
C5 C1 C2 Ce1 -66.9(6)
C5 C1 C2 Si2 167.4(8)
C5 C1 C2 C3 -0.7(10)
C6 Si1 C1 Ce1 157.6(5)
C6 Si1 C1 C2 51.1(9)
C6 Si1 C1 C5 -109.1(8)
C7 Si1 C1 Ce1 35.3(7)
C7 Si1 C1 C2 -71.3(9)
C7 Si1 C1 C5 128.5(8)
C8 Si1 C1 Ce1 -86.8(6)
C8 Si1 C1 C2 166.6(8)
C8 Si1 C1 C5 6.4(9)
C9 Si2 C2 Ce1 -67.2(7)
C9 Si2 C2 C1 36.8(11)
C9 Si2 C2 C3 -156.4(8)
C10 Si2 C2 Ce1 171.3(6)
C10 Si2 C2 C1 -84.7(10)
C10 Si2 C2 C3 82.1(9)
C11 Si2 C2 Ce1 54.4(7)
C11 Si2 C2 C1 158.4(9)
C11 Si2 C2 C3 -34.8(9)
C12 Si3 C4 Ce1 175.2(7)
C12 Si3 C4 C3 -84.5(10)
C12 Si3 C4 C5 73.5(11)
C13 Si3 C4 Ce1 -67.2(7)
C13 Si3 C4 C3 33.0(10)
C13 Si3 C4 C5 -169.0(9)
C14 Si3 C4 Ce1 56.3(7)
C14 Si3 C4 C3 156.5(9)
C14 Si3 C4 C5 -45.4(11)
C15 Si4 N1 Ce1 24.1(7)
C15 Si4 N1 Si5 -162.9(6)
C16 Si4 N1 Ce1 142.5(6)
C16 Si4 N1 Si5 -44.5(8)
C17 Si4 N1 Ce1 -97.7(6)
C17 Si4 N1 Si5 75.3(7)
C18 Si5 N1 Ce1 -119.3(5)
C18 Si5 N1 Si4 66.2(7)
C19 Si5 N1 Ce1 114.7(5)
C19 Si5 N1 Si4 -59.8(8)
C20 Si5 N1 Ce1 -1.6(5)
C20 Si5 N1 Si4 -176.1(6)
C21 Si6 N2 Ce1 -28.4(7)
C21 Si6 N2 Si7 156.0(6)
C22 Si6 N2 Ce1 -147.2(6)
C22 Si6 N2 Si7 37.1(7)
C23 Si6 N2 Ce1 90.8(6)
C23 Si6 N2 Si7 -84.8(7)
C24 Si7 N2 Ce1 98.3(6)
C24 Si7 N2 Si6 -85.3(7)
C25 Si7 N2 Ce1 -135.8(5)
C25 Si7 N2 Si6 40.6(7)
C26 Si7 N2 Ce1 -17.3(5)
C26 Si7 N2 Si6 159.1(6)
Ce2 Si12 N3 Si11 -176.6(8)
Ce2 Si13 N4 Si14 175.9(8)
Ce2 C27 C28 Si9 -133.5(7)
Ce2 C27 C28 C29 67.6(6)
Ce2 C27 C31 C30 -67.0(6)
Ce2 C28 C29 C30 67.5(6)
Ce2 C29 C30 Si10 -126.3(7)
Ce2 C29 C30 C31 71.7(6)
Ce2 C30 C31 C27 68.5(6)
Si8 C27 C28 Ce2 124.6(7)
Si8 C27 C28 Si9 -8.9(13)
Si8 C27 C28 C29 -167.8(7)
Si8 C27 C31 Ce2 -121.6(6)
Si8 C27 C31 C30 171.4(6)
Si9 C28 C29 Ce2 129.6(6)
Si9 C28 C29 C30 -162.9(6)
Si10 C30 C31 Ce2 127.9(8)
Si10 C30 C31 C27 -163.6(7)
C27 C28 C29 Ce2 -69.0(6)
C27 C28 C29 C30 -1.5(10)
C28 C27 C31 Ce2 69.0(6)
C28 C27 C31 C30 2.0(10)
C28 C29 C30 Ce2 -69.1(6)
C28 C29 C30 Si10 164.6(6)
C28 C29 C30 C31 2.7(10)
C29 C30 C31 Ce2 -71.4(6)
C29 C30 C31 C27 -2.9(10)
C31 C27 C28 Ce2 -67.9(6)
C31 C27 C28 Si9 158.7(7)
C31 C27 C28 C29 -0.3(9)
C32 Si8 C27 Ce2 -171.6(5)
C32 Si8 C27 C28 85.2(9)
C32 Si8 C27 C31 -80.8(8)
C33 Si8 C27 Ce2 -53.9(7)
C33 Si8 C27 C28 -157.0(8)
C33 Si8 C27 C31 36.9(8)
C34 Si8 C27 Ce2 66.5(6)
C34 Si8 C27 C28 -36.6(10)
C34 Si8 C27 C31 157.3(7)
C35 Si9 C28 Ce2 -154.7(6)
C35 Si9 C28 C27 -46.0(9)
C35 Si9 C28 C29 110.4(8)
C36 Si9 C28 Ce2 -33.3(7)
C36 Si9 C28 C27 75.4(9)
C36 Si9 C28 C29 -128.2(7)
C37 Si9 C28 Ce2 89.3(6)
C37 Si9 C28 C27 -162.1(8)
C37 Si9 C28 C29 -5.7(9)
C38 Si10 C30 Ce2 69.3(7)
C38 Si10 C30 C29 168.0(8)
C38 Si10 C30 C31 -34.6(10)
C39 Si10 C30 Ce2 -170.9(7)
C39 Si10 C30 C29 -72.3(9)
C39 Si10 C30 C31 85.1(10)
C40 Si10 C30 Ce2 -52.7(7)
C40 Si10 C30 C29 46.0(9)
C40 Si10 C30 C31 -156.7(8)
C41 Si11 N3 Ce2 26.3(7)
C41 Si11 N3 Si12 -157.7(6)
C42 Si11 N3 Ce2 -92.4(7)
C42 Si11 N3 Si12 83.6(7)
C43 Si11 N3 Ce2 145.2(6)
C43 Si11 N3 Si12 -38.8(8)
C44 Si12 N3 Ce2 135.5(5)
C44 Si12 N3 Si11 -41.1(8)
C45 Si12 N3 Ce2 -97.8(6)
C45 Si12 N3 Si11 85.6(8)
C46 Si12 N3 Ce2 18.5(6)
C46 Si12 N3 Si11 -158.0(6)
C47 Si13 N4 Ce2 0.1(5)
C47 Si13 N4 Si14 176.0(6)
C48 Si13 N4 Ce2 -115.8(5)
C48 Si13 N4 Si14 60.1(8)
C49 Si13 N4 Ce2 116.7(5)
C49 Si13 N4 Si14 -67.3(7)
C50 Si14 N4 Ce2 -23.1(8)
C50 Si14 N4 Si13 162.1(6)
C51 Si14 N4 Ce2 -142.8(6)
C51 Si14 N4 Si13 42.5(8)
C52 Si14 N4 Ce2 98.4(7)
C52 Si14 N4 Si13 -76.3(7)

loop_
_twin_individual_id
_twin_individual_mass_fraction_refined
1 0.861(5)
2 0.139(5)
